data_2012483
loop_
_publ_author_name
'Nesterov, Vladimir N.'
'Montoya, Nicole G.'
'Antipin, Mikhail Yu.'
'Sanghadasa, Mohan'
'Clark, Ronald D.'
'Timofeeva, Tatiana V.'

_publ_section_title
;
 Three polar derivatives of <i>N</i>-ethylcarbazole: materials for
 optical applications
;
_journal_issue 2
_journal_name_full 'Acta Crystallographica Section C'
_journal_page_first o72
_journal_page_last o75
_journal_paper_doi 10.1107/S0108270101020170
_journal_volume 58
_journal_year 2002
_chemical_formula_moiety 'C26 H19 N3 S'
_chemical_formula_sum 'C26 H19 N3 S'
_chemical_formula_weight 405.50
_chemical_name_systematic
;
3-(9-ethyl-9H-carbazol-3-yl)-2-(4-phenyl-1,3-thiazol-2-yl)acrylonitrile
;
_space_group_IT_number 14
_symmetry_cell_setting monoclinic
_symmetry_space_group_name_Hall '-P 2ybc'
_symmetry_space_group_name_H-M 'P 1 21/c 1'
_atom_sites_solution_hydrogens geom
_atom_sites_solution_primary direct
_atom_sites_solution_secondary difmap
_audit_creation_method SHELXL97
_cell_angle_alpha 90
_cell_angle_beta 95.637(19)
_cell_angle_gamma 90
_cell_formula_units_Z 4
_cell_length_a 19.384(5)
_cell_length_b 16.456(4)
_cell_length_c 6.5323(17)
_cell_measurement_reflns_used 24
_cell_measurement_temperature 155(2)
_cell_measurement_theta_max 11
_cell_measurement_theta_min 10
_cell_volume 2073.6(9)
_computing_cell_refinement P3
_computing_data_collection 'P3 (Siemens, 1989)'
_computing_data_reduction 'SHELXTL-Plus (Sheldrick, 1994)'
_computing_molecular_graphics SHELXTL-Plus
_computing_publication_material SHELXL97
_computing_structure_refinement 'SHELXL97 (Sheldrick, 1997)'
_computing_structure_solution 'SHELXS97 (Sheldrick, 1990)'
_diffrn_ambient_temperature 155(2)
_diffrn_measured_fraction_theta_full .996
_diffrn_measured_fraction_theta_max .996
_diffrn_measurement_device_type 'Syntex P2~1~'
_diffrn_measurement_method \q/2\q
_diffrn_radiation_monochromator graphite
_diffrn_radiation_source 'fine-focus sealed tube'
_diffrn_radiation_type MoK\a
_diffrn_radiation_wavelength .71073
_diffrn_reflns_av_R_equivalents .037
_diffrn_reflns_av_sigmaI/netI .073
_diffrn_reflns_limit_h_max 24
_diffrn_reflns_limit_h_min -24
_diffrn_reflns_limit_k_max 1
_diffrn_reflns_limit_k_min -21
_diffrn_reflns_limit_l_max 8
_diffrn_reflns_limit_l_min 0
_diffrn_reflns_number 4942
_diffrn_reflns_theta_full 27.07
_diffrn_reflns_theta_max 27.07
_diffrn_reflns_theta_min 1.63
_diffrn_standards_decay_% 3
_diffrn_standards_interval_count 98
_diffrn_standards_number 2
_exptl_absorpt_coefficient_mu .174
_exptl_absorpt_correction_type none
_exptl_crystal_colour yellow
_exptl_crystal_density_diffrn 1.299
_exptl_crystal_density_meas ?
_exptl_crystal_density_method 'not measured'
_exptl_crystal_description 'parallelepiped prism'
_exptl_crystal_F_000 848
_exptl_crystal_size_max .45
_exptl_crystal_size_mid .30
_exptl_crystal_size_min .25
_refine_diff_density_max .30
_refine_diff_density_min -.32
_refine_ls_extinction_method none
_refine_ls_goodness_of_fit_ref .917
_refine_ls_hydrogen_treatment constr
_refine_ls_matrix_type full
_refine_ls_number_parameters 272
_refine_ls_number_reflns 4540
_refine_ls_number_restraints 0
_refine_ls_restrained_S_all .917
_refine_ls_R_factor_all .082
_refine_ls_R_factor_gt .043
_refine_ls_shift/su_max .001
_refine_ls_shift/su_mean .000
_refine_ls_structure_factor_coef Fsqd
_refine_ls_weighting_details 'calc w = 1/[\s^2^(Fo^2^)+(0.068P)^2^] where P=(Fo^2^+2Fc^2^)/3'
_refine_ls_weighting_scheme calc
_refine_ls_wR_factor_gt .107
_refine_ls_wR_factor_ref .112
_reflns_number_gt 3066
_reflns_number_total 4540
_reflns_threshold_expression I>2\s(I)
_cod_data_source_file bm1472.cif
_cod_data_source_block V
_cod_depositor_comments
;
The following automatic conversions were performed:
'_symmetry_cell_setting' value 'Monoclinic' changed to 'monoclinic'
according to '/home/saulius/struct/CIF-dictionaries/cif_core.dic'
dictionary named 'cif_core.dic' version 2.4.1 from 2010-06-29.

Automatic conversion script
Id: cif_fix_enum 1527 2010-12-29 10:47:43Z saulius 

The following automatic conversions were performed:

'_symmetry_cell_setting' value 'Monoclinic' changed to 'monoclinic'
according to /home/saulius/struct/CIF-dictionaries/cif_core.dic
dictionary named 'cif_core.dic' version 2.4.1 from 2010-06-29.

Automatic conversion script
Id: cif_fix_values 1715 2011-07-08 13:25:40Z adriana 

The following automatic conversions were performed:

'_exptl_crystal_density_meas' value 'not measured' was changed to '?'
- the value is perceived as not measured.

Automatic conversion script
Id: cif_fix_values 3008 2015-01-20 13:52:24Z robertas 
;
_cod_original_sg_symbol_H-M 'P 21/c'
_cod_database_code 2012483
_cod_database_fobs_code 2012483

loop_
_symmetry_equiv_pos_as_xyz
'x, y, z'
'-x, y+1/2, -z+1/2'
'-x, -y, -z'
'x, -y-1/2, z-1/2'

loop_
_atom_site_label
_atom_site_fract_x
_atom_site_fract_y
_atom_site_fract_z
_atom_site_U_iso_or_equiv
_atom_site_adp_type
_atom_site_calc_flag
_atom_site_refinement_flags
_atom_site_occupancy
_atom_site_disorder_assembly
_atom_site_disorder_group
_atom_site_type_symbol
S1 .20194(3) .31806(3) .05188(7) .02802(13) Uani d . 1 . . S
N1 .12528(8) .61215(9) 1.2467(2) .0254(3) Uani d . 1 . . N
N2 .06157(9) .38222(11) .3266(3) .0384(4) Uani d . 1 . . N
N3 .30257(8) .38962(9) .2654(2) .0248(3) Uani d . 1 . . N
C1 .09224(10) .53882(11) .9157(3) .0263(4) Uani d . 1 . . C
H1A .0436 .5443 .9202 .032 Uiso calc R 1 . . H
C2 .11898(9) .49900(11) .7554(3) .0250(4) Uani d . 1 . . C
H2A .0879 .4766 .6487 .030 Uiso calc R 1 . . H
C3 .19116(9) .49047(10) .7449(3) .0233(4) Uani d . 1 . . C
C4 .23698(9) .52376(10) .9019(3) .0222(4) Uani d . 1 . . C
H4A .2856 .5190 .8964 .027 Uiso calc R 1 . . H
C5 .21125(9) .56379(10) 1.0661(3) .0216(4) Uani d . 1 . . C
C6 .24330(9) .60339(10) 1.2497(3) .0229(4) Uani d . 1 . . C
C7 .31150(10) .61490(11) 1.3325(3) .0276(4) Uani d . 1 . . C
H7A .3489 .5938 1.2653 .033 Uiso calc R 1 . . H
C8 .32373(10) .65775(11) 1.5147(3) .0313(4) Uani d . 1 . . C
H8A .3700 .6662 1.5730 .038 Uiso calc R 1 . . H
C9 .26847(11) .68879(11) 1.6141(3) .0311(4) Uani d . 1 . . C
H9A .2782 .7187 1.7380 .037 Uiso calc R 1 . . H
C10 .20072(11) .67714(11) 1.5376(3) .0289(4) Uani d . 1 . . C
H10A .1637 .6980 1.6070 .035 Uiso calc R 1 . . H
C11 .18801(9) .63357(10) 1.3541(3) .0242(4) Uani d . 1 . . C
C12 .05616(9) .62479(11) 1.3134(3) .0281(4) Uani d . 1 . . C
H12A .0607 .6353 1.4633 .034 Uiso calc R 1 . . H
H12B .0288 .5744 1.2884 .034 Uiso calc R 1 . . H
C13 .01729(12) .69442(14) 1.2049(3) .0428(5) Uani d . 1 . . C
H13A -.0286 .6993 1.2548 .064 Uiso calc R 1 . . H
H13B .0120 .6842 1.0564 .064 Uiso calc R 1 . . H
H13C .0432 .7450 1.2329 .064 Uiso calc R 1 . . H
C14 .13916(9) .57089(10) 1.0716(3) .0235(4) Uani d . 1 . . C
C15 .22154(9) .45043(10) .5780(3) .0230(4) Uani d . 1 . . C
H15A .2707 .4538 .5862 .028 Uiso calc R 1 . . H
C16 .19238(9) .40897(10) .4118(3) .0231(4) Uani d . 1 . . C
C17 .11940(10) .39494(11) .3680(3) .0267(4) Uani d . 1 . . C
C18 .23587(9) .37656(10) .2586(3) .0235(4) Uani d . 1 . . C
C19 .28324(10) .31182(11) -.0283(3) .0294(4) Uani d . 1 . . C
H19A .2941 .2833 -.1474 .035 Uiso calc R 1 . . H
C20 .33026(10) .35307(11) .1013(3) .0262(4) Uani d . 1 . . C
C21 .40495(10) .36253(12) .0813(3) .0305(4) Uani d . 1 . . C
C22 .43695(12) .32309(16) -.0731(4) .0494(6) Uani d . 1 . . C
H22A .4100 .2901 -.1699 .059 Uiso calc R 1 . . H
C23 .50706(13) .33114(18) -.0876(4) .0596(7) Uani d . 1 . . C
H23A .5279 .3037 -.1938 .072 Uiso calc R 1 . . H
C24 .54709(12) .37859(17) .0506(4) .0522(6) Uani d . 1 . . C
H24A .5956 .3833 .0416 .063 Uiso calc R 1 . . H
C25 .51646(12) .41932(16) .2021(4) .0509(6) Uani d . 1 . . C
H25A .5437 .4533 .2958 .061 Uiso calc R 1 . . H
C26 .44613(11) .41086(13) .2182(3) .0400(5) Uani d . 1 . . C
H26A .4257 .4386 .3246 .048 Uiso calc R 1 . . H

loop_
_atom_site_aniso_label
_atom_site_aniso_U_11
_atom_site_aniso_U_22
_atom_site_aniso_U_33
_atom_site_aniso_U_12
_atom_site_aniso_U_13
_atom_site_aniso_U_23
S1 .0328(3) .0242(2) .0271(2) -.00163(19) .00313(18) -.00433(19)
N1 .0276(8) .0254(8) .0243(8) .0004(6) .0084(6) -.0026(6)
N2 .0320(10) .0438(10) .0395(10) -.0056(8) .0040(8) -.0111(8)
N3 .0303(8) .0197(7) .0250(8) .0020(6) .0050(6) -.0011(6)
C1 .0243(9) .0279(9) .0271(9) -.0015(7) .0050(7) -.0005(8)
C2 .0251(9) .0256(9) .0241(9) -.0017(7) .0012(7) -.0008(7)
C3 .0271(10) .0182(8) .0250(9) -.0005(7) .0057(7) .0026(7)
C4 .0222(9) .0186(8) .0263(9) .0002(7) .0054(7) .0041(7)
C5 .0252(9) .0168(8) .0228(9) -.0010(7) .0028(7) .0027(7)
C6 .0312(10) .0154(8) .0231(9) -.0001(7) .0067(7) .0021(7)
C7 .0299(10) .0220(9) .0314(10) .0004(8) .0054(8) .0012(8)
C8 .0339(10) .0261(10) .0326(11) -.0029(8) -.0031(8) .0015(8)
C9 .0447(12) .0213(9) .0266(10) -.0040(8) .0006(8) -.0010(8)
C10 .0408(11) .0214(9) .0257(9) .0006(8) .0084(8) -.0013(8)
C11 .0302(10) .0171(8) .0261(9) -.0002(7) .0062(8) .0034(7)
C12 .0281(10) .0287(9) .0287(10) .0000(8) .0094(8) -.0008(8)
C13 .0451(13) .0471(13) .0376(12) .0191(10) .0115(9) .0045(10)
C14 .0294(10) .0185(8) .0230(9) .0007(7) .0054(7) .0007(7)
C15 .0238(9) .0199(8) .0259(9) -.0003(7) .0048(7) .0026(7)
C16 .0279(9) .0190(8) .0231(9) .0004(7) .0059(7) .0022(7)
C17 .0330(11) .0229(9) .0252(10) -.0008(8) .0075(8) -.0045(7)
C18 .0310(10) .0152(8) .0245(9) .0003(7) .0040(7) -.0008(7)
C19 .0381(11) .0246(9) .0266(10) .0023(8) .0079(8) -.0033(8)
C20 .0311(10) .0202(8) .0283(10) .0031(7) .0076(8) .0012(7)
C21 .0339(10) .0289(10) .0298(10) .0056(8) .0090(8) .0021(8)
C22 .0428(13) .0622(16) .0456(13) -.0008(11) .0165(11) -.0182(12)
C23 .0471(15) .089(2) .0461(15) .0132(14) .0202(12) -.0094(14)
C24 .0348(12) .0761(18) .0477(14) .0025(12) .0135(11) .0098(13)
C25 .0322(12) .0656(16) .0549(15) -.0057(11) .0033(10) -.0062(13)
C26 .0366(12) .0434(12) .0406(12) .0007(9) .0069(9) -.0078(10)

loop_
_atom_type_symbol
_atom_type_description
_atom_type_scat_dispersion_real
_atom_type_scat_dispersion_imag
_atom_type_scat_source
C C .0033 .0016 'International Tables Vol C Tables 4.2.6.8 and 6.1.1.4'
H H .0000 .0000 'International Tables Vol C Tables 4.2.6.8 and 6.1.1.4'
N N .0061 .0033 'International Tables Vol C Tables 4.2.6.8 and 6.1.1.4'
S S .1246 .1234 'International Tables Vol C Tables 4.2.6.8 and 6.1.1.4'

loop_
_geom_angle_atom_site_label_1
_geom_angle_atom_site_label_2
_geom_angle_atom_site_label_3
_geom_angle
_geom_angle_publ_flag
C18 S1 C19 88.93(9) yes
C11 N1 C12 126.54(15) no
C11 N1 C14 108.14(14) no
C12 N1 C14 125.15(15) no
C18 N3 C20 111.08(15) yes
C2 C1 C14 117.76(17) no
C2 C1 H1A 121.1 no
C14 C1 H1A 121.1 no
C1 C2 C3 122.11(17) no
C1 C2 H2A 118.9 no
C3 C2 H2A 118.9 no
C4 C3 C2 118.98(16) no
C4 C3 C15 117.00(16) no
C2 C3 C15 124.00(16) yes
C5 C4 C3 119.99(16) no
C5 C4 H4A 120.0 no
C3 C4 H4A 120.0 no
C4 C5 C14 119.41(16) no
C4 C5 C6 133.87(16) no
C14 C5 C6 106.72(15) no
C7 C6 C11 120.04(17) no
C7 C6 C5 134.13(17) no
C11 C6 C5 105.83(16) no
C8 C7 C6 118.66(17) no
C8 C7 H7A 120.7 no
C6 C7 H7A 120.7 no
C7 C8 C9 120.66(18) no
C7 C8 H8A 119.7 no
C9 C8 H8A 119.7 no
C10 C9 C8 121.84(18) no
C10 C9 H9A 119.1 no
C8 C9 H9A 119.1 no
C9 C10 C11 117.78(18) no
C9 C10 H10A 121.1 no
C11 C10 H10A 121.1 no
N1 C11 C10 129.45(17) no
N1 C11 C6 109.55(15) no
C10 C11 C6 121.00(17) no
N1 C12 C13 113.41(16) no
N1 C12 H12A 108.9 no
C13 C12 H12A 108.9 no
N1 C12 H12B 108.9 no
C13 C12 H12B 108.9 no
H12A C12 H12B 107.7 no
C12 C13 H13A 109.5 no
C12 C13 H13B 109.5 no
H13A C13 H13B 109.5 no
C12 C13 H13C 109.5 no
H13A C13 H13C 109.5 no
H13B C13 H13C 109.5 no
N1 C14 C1 128.54(17) no
N1 C14 C5 109.72(15) no
C1 C14 C5 121.74(16) no
C16 C15 C3 131.52(17) yes
C16 C15 H15A 114.2 no
C3 C15 H15A 114.2 no
C15 C16 C17 124.43(16) yes
C15 C16 C18 120.34(16) yes
C17 C16 C18 115.21(16) yes
N2 C17 C16 177.5(2) yes
N3 C18 C16 123.25(16) yes
N3 C18 S1 114.59(13) yes
C16 C18 S1 122.16(14) yes
C20 C19 S1 111.09(14) yes
C20 C19 H19A 124.5 no
S1 C19 H19A 124.5 no
C19 C20 N3 114.30(17) yes
C19 C20 C21 126.89(17) yes
N3 C20 C21 118.81(17) yes
C26 C21 C22 117.6(2) no
C26 C21 C20 120.70(18) no
C22 C21 C20 121.67(19) no
C23 C22 C21 121.1(2) no
C23 C22 H22A 119.4 no
C21 C22 H22A 119.4 no
C24 C23 C22 120.4(2) no
C24 C23 H23A 119.8 no
C22 C23 H23A 119.8 no
C23 C24 C25 119.5(2) no
C23 C24 H24A 120.2 no
C25 C24 H24A 120.2 no
C24 C25 C26 120.2(2) no
C24 C25 H25A 119.9 no
C26 C25 H25A 119.9 no
C25 C26 C21 121.1(2) no
C25 C26 H26A 119.5 no
C21 C26 H26A 119.5 no

loop_
_geom_bond_atom_site_label_1
_geom_bond_atom_site_label_2
_geom_bond_site_symmetry_1
_geom_bond_site_symmetry_2
_geom_bond_distance
_geom_bond_publ_flag
S1 C18 . . 1.7342(18) yes
S1 C19 . . 1.712(2) yes
N1 C11 . . 1.388(2) no
N1 C12 . . 1.464(2) no
N1 C14 . . 1.379(2) no
N2 C17 . . 1.146(2) yes
N3 C18 . . 1.307(2) yes
N3 C20 . . 1.383(2) yes
C1 C2 . . 1.379(3) no
C1 C14 . . 1.401(3) no
C1 H1A . . .9500 no
C2 C3 . . 1.415(2) no
C2 H2A . . .9500 no
C3 C4 . . 1.401(3) no
C3 C15 . . 1.448(2) yes
C4 C5 . . 1.392(2) no
C4 H4A . . .9500 no
C5 C14 . . 1.406(2) no
C5 C6 . . 1.450(2) no
C6 C7 . . 1.391(3) no
C6 C11 . . 1.415(2) no
C7 C8 . . 1.384(3) no
C7 H7A . . .9500 no
C8 C9 . . 1.403(3) no
C8 H8A . . .9500 no
C9 C10 . . 1.372(3) no
C9 H9A . . .9500 no
C10 C11 . . 1.398(3) no
C10 H10A . . .9500 no
C12 C13 . . 1.509(3) no
C12 H12A . . .9900 no
C12 H12B . . .9900 no
C13 H13A . . .9800 no
C13 H13B . . .9800 no
C13 H13C . . .9800 no
C15 C16 . . 1.358(2) yes
C15 H15A . . .9500 no
C16 C17 . . 1.434(3) yes
C16 C18 . . 1.471(2) yes
C19 C20 . . 1.362(3) yes
C19 H19A . . .9500 no
C20 C21 . . 1.475(3) no
C21 C26 . . 1.389(3) no
C21 C22 . . 1.395(3) no
C22 C23 . . 1.378(3) no
C22 H22A . . .9500 no
C23 C24 . . 1.374(4) no
C23 H23A . . .9500 no
C24 C25 . . 1.377(3) no
C24 H24A . . .9500 no
C25 C26 . . 1.385(3) no
C25 H25A . . .9500 no
C26 H26A . . .9500 no

loop_
_geom_torsion_atom_site_label_1
_geom_torsion_atom_site_label_2
_geom_torsion_atom_site_label_3
_geom_torsion_atom_site_label_4
_geom_torsion
_geom_torsion_publ_flag
C14 C1 C2 C3 -.4(3) no
C1 C2 C3 C4 -.2(3) no
C1 C2 C3 C15 -178.89(17) no
C2 C3 C4 C5 .6(2) no
C15 C3 C4 C5 179.40(15) no
C3 C4 C5 C14 -.5(2) no
C3 C4 C5 C6 179.34(17) no
C4 C5 C6 C7 -1.5(3) no
C14 C5 C6 C7 178.36(19) no
C4 C5 C6 C11 179.14(18) no
C14 C5 C6 C11 -1.03(18) no
C11 C6 C7 C8 -1.5(3) no
C5 C6 C7 C8 179.18(18) no
C6 C7 C8 C9 .1(3) no
C7 C8 C9 C10 1.0(3) no
C8 C9 C10 C11 -.6(3) no
C14 N1 C11 C10 178.64(17) no
C12 N1 C11 C10 -5.9(3) no
C14 N1 C11 C6 -1.84(19) no
C12 N1 C11 C6 173.61(16) no
C9 C10 C11 N1 178.72(17) no
C9 C10 C11 C6 -.8(3) no
C7 C6 C11 N1 -177.73(15) no
C5 C6 C11 N1 1.76(19) no
C7 C6 C11 C10 1.8(3) no
C5 C6 C11 C10 -178.67(15) no
C14 N1 C12 C13 -81.2(2) no
C11 N1 C12 C13 104.1(2) yes
C11 N1 C14 C1 -178.92(17) no
C12 N1 C14 C1 5.6(3) no
C11 N1 C14 C5 1.16(19) no
C12 N1 C14 C5 -174.36(15) no
C2 C1 C14 N1 -179.38(17) no
C2 C1 C14 C5 .5(3) no
C4 C5 C14 N1 179.80(15) no
C6 C5 C14 N1 -.06(19) no
C4 C5 C14 C1 -.1(2) no
C6 C5 C14 C1 -179.98(16) no
C4 C3 C15 C16 175.92(18) no
C2 C3 C15 C16 -5.4(3) no
C3 C15 C16 C17 -.9(3) no
C3 C15 C16 C18 177.52(17) no
C20 N3 C18 C16 -179.18(16) no
C20 N3 C18 S1 .39(19) no
C15 C16 C18 N3 -4.4(3) yes
C17 C16 C18 N3 174.18(16) no
C15 C16 C18 S1 176.07(13) no
C17 C16 C18 S1 -5.4(2) no
C19 S1 C18 N3 -.20(14) no
C19 S1 C18 C16 179.38(15) no
C18 S1 C19 C20 -.06(15) no
S1 C19 C20 N3 .3(2) no
S1 C19 C20 C21 -178.99(15) no
C18 N3 C20 C19 -.4(2) no
C18 N3 C20 C21 178.91(16) no
C19 C20 C21 C26 175.8(2) no
N3 C20 C21 C26 -3.4(3) yes
C19 C20 C21 C22 -4.8(3) no
N3 C20 C21 C22 175.92(19) no
C26 C21 C22 C23 .7(4) no
C20 C21 C22 C23 -178.7(2) no
C21 C22 C23 C24 -.1(4) no
C22 C23 C24 C25 -1.1(4) no
C23 C24 C25 C26 1.6(4) no
C24 C25 C26 C21 -1.0(4) no
C22 C21 C26 C25 -.2(3) no
C20 C21 C26 C25 179.2(2) no

loop_
_cod_related_entry_id
_cod_related_entry_database
_cod_related_entry_code
1 ChemSpider 30652339
